data_4334311
loop_
_publ_author_name
'Hai-Bao Duan'
'Xuan-Rong Chen'
'Hao Yang'
'Xiao-Ming Ren'
'Fang Xuan'
'Shi-Ming Zhou'

_publ_section_title
;
 Disorder-Order Transformation and Significant Dislocation Motion
 Cooperating with a Surprisingly Large Hysteretic Magnetic Transition in a
 Nickel-Bisdithiolene Spin System
;
_journal_name_full 'Inorganic Chemistry'
_journal_page_first 3870
_journal_page_last 3877
_journal_paper_doi 10.1021/ic302571p
_journal_volume 52
_journal_year 2013
_chemical_formula_sum 'C21 H11 F3 N5 Ni S4'
_chemical_formula_weight 577.30
_chemical_name_systematic
; 
 ? 
;
_space_group_IT_number 2
_symmetry_cell_setting triclinic
_symmetry_space_group_name_Hall '-P 1'
_symmetry_space_group_name_H-M 'P -1'
_atom_sites_solution_hydrogens geom
_atom_sites_solution_primary direct
_atom_sites_solution_secondary difmap
_audit_creation_method SHELXL-97
_cell_angle_alpha 70.995(4)
_cell_angle_beta 74.753(4)
_cell_angle_gamma 77.577(4)
_cell_formula_units_Z 2
_cell_length_a 8.2247(4)
_cell_length_b 11.5827(4)
_cell_length_c 13.8825(7)
_cell_measurement_temperature 160(2)
_cell_volume 1194.19(10)
_computing_structure_refinement 'SHELXL-97 (Sheldrick, 1997)'
_computing_structure_solution 'SHELXS-97 (Sheldrick, 1990)'
_diffrn_ambient_temperature 160(2)
_diffrn_measured_fraction_theta_full 0.860
_diffrn_measured_fraction_theta_max 0.860
_diffrn_radiation_monochromator graphite
_diffrn_radiation_source 'fine-focus sealed tube'
_diffrn_radiation_type MoK\a
_diffrn_radiation_wavelength 0.71073
_diffrn_reflns_av_R_equivalents 0.0292
_diffrn_reflns_av_sigmaI/netI 0.0534
_diffrn_reflns_limit_h_max 10
_diffrn_reflns_limit_h_min -10
_diffrn_reflns_limit_k_max 14
_diffrn_reflns_limit_k_min -14
_diffrn_reflns_limit_l_max 15
_diffrn_reflns_limit_l_min -18
_diffrn_reflns_number 11542
_diffrn_reflns_theta_full 28.99
_diffrn_reflns_theta_max 28.99
_diffrn_reflns_theta_min 2.98
_exptl_absorpt_coefficient_mu 1.206
_exptl_crystal_density_diffrn 1.605
_exptl_crystal_F_000 582
_refine_diff_density_max 0.555
_refine_diff_density_min -0.416
_refine_diff_density_rms 0.065
_refine_ls_extinction_method none
_refine_ls_goodness_of_fit_ref 0.905
_refine_ls_hydrogen_treatment mixed
_refine_ls_matrix_type full
_refine_ls_number_parameters 335
_refine_ls_number_reflns 5456
_refine_ls_number_restraints 0
_refine_ls_restrained_S_all 0.905
_refine_ls_R_factor_all 0.0631
_refine_ls_R_factor_gt 0.0359
_refine_ls_shift/su_max 0.001
_refine_ls_shift/su_mean 0.000
_refine_ls_structure_factor_coef Fsqd
_refine_ls_weighting_details 'calc w=1/[\s^2^(Fo^2^)+(0.0456P)^2^+0.0000P] where P=(Fo^2^+2Fc^2^)/3'
_refine_ls_weighting_scheme calc
_refine_ls_wR_factor_gt 0.0815
_refine_ls_wR_factor_ref 0.0866
_reflns_number_gt 3559
_reflns_number_total 5456
_reflns_threshold_expression >2sigma(I)
_cod_data_source_file ic302571p_si_002_3.cif
_cod_data_source_block 160K
_cod_original_cell_volume 1194.18(9)
_cod_database_code 4334311

loop_
_symmetry_equiv_pos_as_xyz
'x, y, z'
'-x, -y, -z'

loop_
_atom_site_label
_atom_site_type_symbol
_atom_site_fract_x
_atom_site_fract_y
_atom_site_fract_z
_atom_site_U_iso_or_equiv
_atom_site_adp_type
_atom_site_occupancy
_atom_site_symmetry_multiplicity
_atom_site_calc_flag
_atom_site_refinement_flags
_atom_site_disorder_assembly
_atom_site_disorder_group
Ni1 Ni 0.61222(4) 0.06492(3) 0.08414(2) 0.02958(10) Uani 1 1 d . . .
S1 S 0.41843(8) 0.10656(5) 0.21122(5) 0.03392(16) Uani 1 1 d . . .
S2 S 0.73186(9) -0.09544(5) 0.18528(5) 0.03658(16) Uani 1 1 d . . .
S3 S 0.49447(9) 0.22126(5) -0.02121(5) 0.03562(16) Uani 1 1 d . . .
S4 S 0.80236(8) 0.01782(6) -0.04020(5) 0.03629(16) Uani 1 1 d . . .
F1 F 0.8867(16) 0.5827(4) -0.1781(4) 0.095(3) Uani 0.664(15) 1 d P A 2
F2 F 0.8501(19) 0.4268(12) -0.2082(5) 0.124(4) Uani 0.664(15) 1 d P A 2
F3 F 1.0853(9) 0.4437(9) -0.1876(5) 0.104(3) Uani 0.664(15) 1 d P A 2
F4 F 0.945(3) 0.3815(10) -0.2076(10) 0.094(6) Uani 0.336(15) 1 d P A 1
F5 F 1.035(4) 0.518(3) -0.1824(8) 0.149(11) Uani 0.336(15) 1 d P A 1
F6 F 0.780(2) 0.539(3) -0.1939(7) 0.131(9) Uani 0.336(15) 1 d P A 1
N1 N 0.2849(3) -0.0104(2) 0.49888(18) 0.0504(6) Uani 1 1 d . . .
N2 N 0.6711(3) -0.2822(2) 0.46462(17) 0.0478(6) Uani 1 1 d . . .
N3 N 0.5376(3) 0.3840(2) -0.30431(18) 0.0552(7) Uani 1 1 d . . .
N4 N 0.9365(3) 0.0949(2) -0.32336(18) 0.0562(7) Uani 1 1 d . . .
N5 N 0.7908(3) 0.26955(17) 0.35238(15) 0.0348(5) Uani 1 1 d . . .
C1 C 0.3652(3) -0.0115(2) 0.4182(2) 0.0370(6) Uani 1 1 d . . .
C2 C 0.4685(3) -0.0116(2) 0.31760(18) 0.0324(6) Uani 1 1 d . . .
C3 C 0.6049(3) -0.1005(2) 0.30611(17) 0.0322(6) Uani 1 1 d . . .
C4 C 0.6437(3) -0.2015(2) 0.39410(19) 0.0355(6) Uani 1 1 d . . .
C5 C 0.5709(4) 0.3092(2) -0.2324(2) 0.0392(6) Uani 1 1 d . . .
C6 C 0.6152(3) 0.2157(2) -0.14146(18) 0.0336(6) Uani 1 1 d . . .
C7 C 0.7499(3) 0.1254(2) -0.15023(18) 0.0315(5) Uani 1 1 d . . .
C8 C 0.8524(3) 0.1119(2) -0.2479(2) 0.0383(6) Uani 1 1 d . . .
C9 C 0.7081(4) 0.3678(2) 0.38537(19) 0.0421(6) Uani 1 1 d . . .
H9A H 0.6018 0.4072 0.3676 0.050 Uiso 1 1 calc R . .
C10 C 0.7766(4) 0.4115(2) 0.4445(2) 0.0488(7) Uani 1 1 d . . .
H10A H 0.7181 0.4808 0.4679 0.059 Uiso 1 1 calc R . .
C11 C 0.9308(4) 0.3538(2) 0.4693(2) 0.0510(8) Uani 1 1 d . . .
H11A H 0.9799 0.3827 0.5103 0.061 Uiso 1 1 calc R . .
C12 C 1.0132(4) 0.2540(2) 0.4343(2) 0.0494(7) Uani 1 1 d . . .
H12A H 1.1203 0.2139 0.4506 0.059 Uiso 1 1 calc R . .
C13 C 0.9413(3) 0.2131(2) 0.3767(2) 0.0425(7) Uani 1 1 d . . .
H13A H 0.9980 0.1436 0.3531 0.051 Uiso 1 1 calc R . .
C14 C 0.7150(4) 0.2250(2) 0.28712(19) 0.0437(7) Uani 1 1 d . . .
H14A H 0.5894 0.2395 0.3082 0.052 Uiso 1 1 calc R . .
H14B H 0.7509 0.1350 0.2996 0.052 Uiso 1 1 calc R . .
C15 C 0.7678(3) 0.2888(2) 0.17245(19) 0.0367(6) Uani 1 1 d . . .
C16 C 0.9102(4) 0.2391(2) 0.1139(2) 0.0470(7) Uani 1 1 d . . .
H16A H 0.9755 0.1648 0.1459 0.056 Uiso 1 1 calc R . .
C17 C 0.9596(4) 0.2959(2) 0.0087(2) 0.0492(7) Uani 1 1 d . . .
H17A H 1.0584 0.2606 -0.0312 0.059 Uiso 1 1 calc R . .
C18 C 0.8669(4) 0.4029(2) -0.0381(2) 0.0408(7) Uani 1 1 d . A .
C19 C 0.9160(5) 0.4623(3) -0.1527(2) 0.0570(8) Uani 1 1 d . . .
C20 C 0.7237(4) 0.4544(2) 0.0197(2) 0.0471(7) Uani 1 1 d . . .
H20A H 0.6589 0.5289 -0.0122 0.056 Uiso 1 1 calc R A .
C21 C 0.6754(4) 0.3962(2) 0.1252(2) 0.0458(7) Uani 1 1 d . A .
H21A H 0.5766 0.4312 0.1654 0.055 Uiso 1 1 calc R . .

loop_
_atom_site_aniso_label
_atom_site_aniso_U_11
_atom_site_aniso_U_22
_atom_site_aniso_U_33
_atom_site_aniso_U_23
_atom_site_aniso_U_13
_atom_site_aniso_U_12
Ni1 0.03069(18) 0.02696(17) 0.02919(17) -0.00587(11) -0.00748(13) -0.00201(12)
S1 0.0341(4) 0.0305(3) 0.0319(3) -0.0057(2) -0.0056(3) -0.0002(3)
S2 0.0373(4) 0.0339(3) 0.0318(3) -0.0060(2) -0.0072(3) 0.0036(3)
S3 0.0378(4) 0.0311(3) 0.0334(3) -0.0070(2) -0.0088(3) 0.0028(3)
S4 0.0364(4) 0.0359(3) 0.0307(3) -0.0072(3) -0.0078(3) 0.0045(3)
F1 0.144(7) 0.052(2) 0.063(2) 0.0196(15) -0.018(4) -0.023(3)
F2 0.198(10) 0.164(8) 0.047(3) 0.013(5) -0.044(5) -0.146(7)
F3 0.089(4) 0.128(5) 0.062(3) 0.006(3) 0.013(3) -0.033(4)
F4 0.178(15) 0.053(5) 0.036(4) -0.013(3) 0.001(7) -0.014(7)
F5 0.22(2) 0.22(2) 0.042(5) 0.025(11) -0.035(12) -0.211(19)
F6 0.082(9) 0.185(16) 0.055(5) 0.019(7) -0.018(5) 0.049(10)
N1 0.0532(16) 0.0466(14) 0.0414(14) -0.0080(11) -0.0017(13) -0.0034(11)
N2 0.0568(16) 0.0389(13) 0.0469(14) -0.0029(10) -0.0206(12) -0.0076(11)
N3 0.0610(17) 0.0458(14) 0.0477(15) -0.0020(11) -0.0174(13) 0.0051(12)
N4 0.0552(17) 0.0660(17) 0.0412(15) -0.0170(12) -0.0022(13) -0.0029(13)
N5 0.0395(13) 0.0317(11) 0.0299(11) -0.0033(8) -0.0056(10) -0.0085(9)
C1 0.0412(16) 0.0318(13) 0.0336(15) -0.0059(10) -0.0063(13) -0.0035(11)
C2 0.0363(15) 0.0306(13) 0.0305(13) -0.0054(10) -0.0085(12) -0.0088(11)
C3 0.0358(15) 0.0320(13) 0.0296(13) -0.0052(10) -0.0087(11) -0.0099(11)
C4 0.0382(15) 0.0323(14) 0.0346(14) -0.0069(11) -0.0085(12) -0.0051(11)
C5 0.0423(16) 0.0346(14) 0.0382(15) -0.0082(11) -0.0102(13) -0.0014(12)
C6 0.0407(16) 0.0288(13) 0.0323(13) -0.0040(10) -0.0130(12) -0.0080(11)
C7 0.0318(14) 0.0323(13) 0.0307(13) -0.0048(10) -0.0086(11) -0.0090(11)
C8 0.0365(15) 0.0380(14) 0.0376(15) -0.0053(11) -0.0104(13) -0.0048(11)
C9 0.0445(17) 0.0349(14) 0.0364(15) -0.0021(11) -0.0062(13) 0.0005(12)
C10 0.067(2) 0.0353(15) 0.0396(16) -0.0135(12) -0.0068(15) 0.0011(14)
C11 0.080(2) 0.0396(16) 0.0402(16) -0.0074(12) -0.0238(16) -0.0143(15)
C12 0.0512(19) 0.0422(16) 0.0535(18) -0.0069(13) -0.0221(15) -0.0006(13)
C13 0.0438(17) 0.0326(14) 0.0490(16) -0.0114(11) -0.0119(14) 0.0009(12)
C14 0.0482(18) 0.0444(16) 0.0427(16) -0.0075(12) -0.0133(14) -0.0185(13)
C15 0.0440(16) 0.0313(13) 0.0398(15) -0.0080(10) -0.0134(13) -0.0133(11)
C16 0.060(2) 0.0336(15) 0.0415(16) -0.0075(11) -0.0132(15) 0.0047(13)
C17 0.0556(19) 0.0424(16) 0.0438(17) -0.0134(12) -0.0071(15) 0.0028(14)
C18 0.0535(18) 0.0312(14) 0.0392(15) -0.0048(11) -0.0109(14) -0.0155(12)
C19 0.077(3) 0.049(2) 0.0475(19) -0.0051(14) -0.0140(19) -0.0275(18)
C20 0.057(2) 0.0348(15) 0.0468(17) -0.0068(12) -0.0215(15) 0.0034(13)
C21 0.0434(17) 0.0514(17) 0.0435(16) -0.0177(13) -0.0111(14) 0.0001(13)

loop_
_atom_type_symbol
_atom_type_description
_atom_type_scat_dispersion_real
_atom_type_scat_dispersion_imag
_atom_type_scat_source
C C 0.0033 0.0016 'International Tables Vol C Tables 4.2.6.8 and 6.1.1.4'
H H 0.0000 0.0000 'International Tables Vol C Tables 4.2.6.8 and 6.1.1.4'
N N 0.0061 0.0033 'International Tables Vol C Tables 4.2.6.8 and 6.1.1.4'
F F 0.0171 0.0103 'International Tables Vol C Tables 4.2.6.8 and 6.1.1.4'
S S 0.1246 0.1234 'International Tables Vol C Tables 4.2.6.8 and 6.1.1.4'
Ni Ni 0.3393 1.1124 'International Tables Vol C Tables 4.2.6.8 and 6.1.1.4'

loop_
_geom_angle_atom_site_label_1
_geom_angle_atom_site_label_2
_geom_angle_atom_site_label_3
_geom_angle
S4 Ni1 S3 92.19(3)
S4 Ni1 S1 178.18(3)
S3 Ni1 S1 88.89(3)
S4 Ni1 S2 86.09(3)
S3 Ni1 S2 177.81(3)
S1 Ni1 S2 92.81(3)
C2 S1 Ni1 102.71(8)
C3 S2 Ni1 103.27(8)
C6 S3 Ni1 103.37(8)
C7 S4 Ni1 104.08(8)
C13 N5 C9 120.5(2)
C13 N5 C14 120.1(2)
C9 N5 C14 119.4(2)
N1 C1 C2 178.7(3)
C3 C2 C1 121.1(2)
C3 C2 S1 120.87(18)
C1 C2 S1 117.98(18)
C2 C3 C4 121.0(2)
C2 C3 S2 120.32(18)
C4 C3 S2 118.65(18)
N2 C4 C3 178.6(3)
N3 C5 C6 179.1(3)
C7 C6 C5 121.0(2)
C7 C6 S3 120.49(18)
C5 C6 S3 118.48(19)
C6 C7 C8 123.7(2)
C6 C7 S4 119.83(18)
C8 C7 S4 116.44(18)
N4 C8 C7 176.5(3)
N5 C9 C10 120.4(3)
C9 C10 C11 119.2(2)
C12 C11 C10 119.4(3)
C13 C12 C11 119.7(3)
N5 C13 C12 120.8(2)
N5 C14 C15 112.2(2)
C21 C15 C16 119.0(2)
C21 C15 C14 121.1(2)
C16 C15 C14 119.8(2)
C15 C16 C17 120.5(3)
C18 C17 C16 120.2(3)
C17 C18 C20 119.9(3)
C17 C18 C19 120.5(3)
C20 C18 C19 119.5(3)
F5 C19 F2 126.2(7)
F5 C19 F1 61.5(14)
F2 C19 F1 108.3(5)
F5 C19 F4 107.6(12)
F2 C19 F4 37.6(6)
F1 C19 F4 132.7(6)
F5 C19 F3 40.6(15)
F2 C19 F3 106.7(6)
F1 C19 F3 100.9(4)
F4 C19 F3 73.8(8)
F5 C19 F6 108.2(10)
F2 C19 F6 61.3(8)
F1 C19 F6 52.7(10)
F4 C19 F6 97.4(9)
F3 C19 F6 134.9(6)
F5 C19 C18 117.2(6)
F2 C19 C18 114.9(4)
F1 C19 C18 113.3(3)
F4 C19 C18 112.0(6)
F3 C19 C18 111.7(4)
F6 C19 C18 112.6(5)
C18 C20 C21 119.2(3)
C15 C21 C20 121.1(3)

loop_
_geom_bond_atom_site_label_1
_geom_bond_atom_site_label_2
_geom_bond_distance
Ni1 S4 2.1328(7)
Ni1 S3 2.1497(7)
Ni1 S1 2.1518(7)
Ni1 S2 2.1520(7)
S1 C2 1.728(2)
S2 C3 1.717(2)
S3 C6 1.717(2)
S4 C7 1.717(2)
F1 C19 1.306(5)
F2 C19 1.256(6)
F3 C19 1.344(7)
F4 C19 1.338(11)
F5 C19 1.197(11)
F6 C19 1.392(9)
N1 C1 1.143(3)
N2 C4 1.146(3)
N3 C5 1.140(3)
N4 C8 1.144(3)
N5 C13 1.342(3)
N5 C9 1.346(3)
N5 C14 1.489(3)
C1 C2 1.431(3)
C2 C3 1.363(3)
C3 C4 1.441(3)
C5 C6 1.443(3)
C6 C7 1.360(3)
C7 C8 1.434(3)
C9 C10 1.372(4)
C10 C11 1.374(4)
C11 C12 1.373(4)
C12 C13 1.354(4)
C14 C15 1.509(3)
C15 C21 1.370(3)
C15 C16 1.371(4)
C16 C17 1.381(4)
C17 C18 1.368(4)
C18 C20 1.379(4)
C18 C19 1.495(4)
C20 C21 1.387(4)
